data_2018531
loop_
_publ_author_name
'Sowa, Micha\/l'
'\'Slepokura, Katarzyna'
'Matczak-Jon, Ewa'

_publ_section_title
;
 A 1:1 cocrystal of baicalein with nicotinamide
;
_journal_coeditor_code FG3251
_journal_issue 7
_journal_name_full 'Acta Crystallographica Section C'
_journal_page_first o262
_journal_page_last o265
_journal_paper_doi 10.1107/S0108270112024456
_journal_volume 68
_journal_year 2012
_chemical_formula_iupac 'C6 H6 N2 , C15 H10 O5'
_chemical_formula_moiety 'C6 H6 N2, C15 H10 O5'
_chemical_formula_sum 'C21 H16 N2 O6'
_chemical_formula_weight 392.36
_chemical_name_common
;
baicalein--nicotinamide (1/1)
;
_chemical_name_systematic
;
pyridine-3-carboxamide--5,6,7-trihydroxy-2-phenyl-4<i>H</i>-chromen-4-one
(1/1)
;
_space_group_IT_number 2
_symmetry_cell_setting triclinic
_symmetry_space_group_name_Hall '-P 1'
_symmetry_space_group_name_H-M 'P -1'
_atom_sites_solution_hydrogens difmap
_atom_sites_solution_primary direct
_atom_sites_solution_secondary difmap
_audit_creation_method SHELXL97
_cell_angle_alpha 84.38(3)
_cell_angle_beta 82.29(3)
_cell_angle_gamma 79.83(3)
_cell_formula_units_Z 2
_cell_length_a 5.248(2)
_cell_length_b 11.422(3)
_cell_length_c 14.952(4)
_cell_measurement_reflns_used 3736
_cell_measurement_temperature 100(2)
_cell_measurement_theta_max 28.00
_cell_measurement_theta_min 3.17
_cell_volume 871.7(5)
_computing_cell_refinement 'CrysAlis RED (Oxford Diffraction, 2009)'
_computing_data_collection 'CrysAlis CCD (Oxford Diffraction, 2009)'
_computing_data_reduction 'CrysAlis RED (Oxford Diffraction, 2009)'
_computing_molecular_graphics 'DIAMOND (Brandenburg, 2005)'
_computing_publication_material 'SHELXL97 (Sheldrick, 2008)'
_computing_structure_refinement 'SHELXL97 (Sheldrick, 2008)'
_computing_structure_solution 'SHELXS97 (Sheldrick, 2008)'
_diffrn_ambient_temperature 100(2)
_diffrn_measured_fraction_theta_full 0.999
_diffrn_measured_fraction_theta_max 0.999
_diffrn_measurement_device_type 'Kuma KM-4-CCD \k-geometry diffractometer with a Sapphire2 CCD area detector'
_diffrn_measurement_method \w
_diffrn_radiation_monochromator graphite
_diffrn_radiation_source 'Enhance (Mo) X-ray Source'
_diffrn_radiation_type MoK\a
_diffrn_radiation_wavelength 0.71073
_diffrn_reflns_av_R_equivalents 0.0649
_diffrn_reflns_av_sigmaI/netI 0.0705
_diffrn_reflns_limit_h_max 6
_diffrn_reflns_limit_h_min -6
_diffrn_reflns_limit_k_max 14
_diffrn_reflns_limit_k_min -14
_diffrn_reflns_limit_l_max 17
_diffrn_reflns_limit_l_min -18
_diffrn_reflns_number 11110
_diffrn_reflns_theta_full 26.00
_diffrn_reflns_theta_max 26.00
_diffrn_reflns_theta_min 3.19
_exptl_absorpt_coefficient_mu 0.111
_exptl_absorpt_correction_T_max 1.00000
_exptl_absorpt_correction_T_min 0.73929
_exptl_absorpt_correction_type multi-scan
_exptl_absorpt_process_details
;
(CrysAlis RED; Oxford Diffraction, 2009)
;
_exptl_crystal_colour yellow
_exptl_crystal_density_diffrn 1.495
_exptl_crystal_density_method 'not measured'
_exptl_crystal_description plate
_exptl_crystal_F_000 408
_exptl_crystal_size_max 0.48
_exptl_crystal_size_mid 0.07
_exptl_crystal_size_min 0.04
_refine_diff_density_max 0.258
_refine_diff_density_min -0.273
_refine_ls_extinction_method none
_refine_ls_goodness_of_fit_ref 1.080
_refine_ls_hydrogen_treatment constr
_refine_ls_matrix_type full
_refine_ls_number_parameters 265
_refine_ls_number_reflns 3432
_refine_ls_number_restraints 0
_refine_ls_restrained_S_all 1.080
_refine_ls_R_factor_all 0.0996
_refine_ls_R_factor_gt 0.0583
_refine_ls_shift/su_max 0.000
_refine_ls_shift/su_mean 0.000
_refine_ls_structure_factor_coef Fsqd
_refine_ls_weighting_details 'calc w = 1/[\s^2^(Fo^2^)+(0.0899P)^2^+0.1803P] where P=(Fo^2^+2Fc^2^)/3'
_refine_ls_weighting_scheme calc
_refine_ls_wR_factor_gt 0.1709
_refine_ls_wR_factor_ref 0.1807
_reflns_number_gt 2076
_reflns_number_total 3432
_reflns_threshold_expression I>2\s(I)
_cod_data_source_file fg3251.cif
_cod_data_source_block I
_cod_database_code 2018531
_cod_database_fobs_code 2018531

loop_
_symmetry_equiv_pos_as_xyz
'x, y, z'
'-x, -y, -z'

loop_
_atom_site_type_symbol
_atom_site_label
_atom_site_fract_x
_atom_site_fract_y
_atom_site_fract_z
_atom_site_U_iso_or_equiv
_atom_site_adp_type
_atom_site_calc_flag
_atom_site_refinement_flags
_atom_site_occupancy
_atom_site_symmetry_multiplicity
O O1 0.4177(4) 0.4855(2) 0.15008(15) 0.0244(6) Uani d . 1 1
O O4 1.0197(4) 0.3361(2) 0.29500(16) 0.0246(6) Uani d . 1 1
O O5 1.0425(4) 0.5428(2) 0.34338(16) 0.0261(6) Uani d . 1 1
H H5 1.0748 0.4682 0.3429 0.039 Uiso calc R 1 1
O O6 0.8561(4) 0.7897(2) 0.32489(16) 0.0262(6) Uani d . 1 1
H H6 0.9448 0.7544 0.3653 0.039 Uiso calc R 1 1
O O7 0.4514(4) 0.8715(2) 0.22918(17) 0.0274(6) Uani d . 1 1
H H7 0.5042 0.9039 0.2697 0.041 Uiso calc R 1 1
C C2 0.5075(6) 0.3658(3) 0.1531(2) 0.0224(7) Uani d . 1 1
C C3 0.7086(6) 0.3141(3) 0.1999(2) 0.0225(7) Uani d . 1 1
H H3 0.7666 0.2305 0.1991 0.027 Uiso calc R 1 1
C C4 0.8349(6) 0.3822(3) 0.2500(2) 0.0226(8) Uani d . 1 1
C C5 0.8494(6) 0.5873(3) 0.2906(2) 0.0207(7) Uani d . 1 1
C C6 0.7594(6) 0.7089(3) 0.2843(2) 0.0213(7) Uani d . 1 1
C C7 0.5489(6) 0.7527(3) 0.2342(2) 0.0205(7) Uani d . 1 1
C C8 0.4365(6) 0.6782(3) 0.1899(2) 0.0228(8) Uani d . 1 1
H H8 0.2952 0.7095 0.1563 0.027 Uiso calc R 1 1
C C9 0.5326(6) 0.5577(3) 0.1953(2) 0.0205(7) Uani d . 1 1
C C10 0.7404(6) 0.5093(3) 0.2459(2) 0.0207(7) Uani d . 1 1
C C11 0.3676(6) 0.3028(3) 0.0992(2) 0.0231(8) Uani d . 1 1
C C12 0.2290(6) 0.3637(3) 0.0315(2) 0.0271(8) Uani d . 1 1
H H12 0.2231 0.4473 0.0195 0.033 Uiso calc R 1 1
C C13 0.0982(7) 0.3026(3) -0.0191(3) 0.0313(9) Uani d . 1 1
H H13 0.0021 0.3449 -0.0651 0.038 Uiso calc R 1 1
C C14 0.1074(7) 0.1812(4) -0.0027(3) 0.0333(9) Uani d . 1 1
H H14 0.0196 0.1399 -0.0379 0.040 Uiso calc R 1 1
C C15 0.2440(7) 0.1196(3) 0.0648(3) 0.0344(9) Uani d . 1 1
H H15 0.2489 0.0359 0.0762 0.041 Uiso calc R 1 1
C C16 0.3745(7) 0.1793(3) 0.1162(3) 0.0299(8) Uani d . 1 1
H H16 0.4680 0.1367 0.1627 0.036 Uiso calc R 1 1
O O1A 0.5370(4) 1.0390(2) 0.33402(17) 0.0278(6) Uani d . 1 1
N N1A 0.8340(5) 1.2568(2) 0.54180(19) 0.0239(7) Uani d . 1 1
N N2A 0.9740(5) 1.0264(3) 0.3285(2) 0.0265(7) Uani d . 1 1
H H2A1 1.0053 0.9709 0.2897 0.032 Uiso calc R 1 1
H H2A2 1.1044 1.0520 0.3475 0.032 Uiso calc R 1 1
C C2A 0.8664(6) 1.1724(3) 0.4837(2) 0.0238(8) Uani d . 1 1
H H2A 1.0177 1.1128 0.4835 0.029 Uiso calc R 1 1
C C3A 0.6898(6) 1.1672(3) 0.4234(2) 0.0214(7) Uani d . 1 1
C C4A 0.4661(6) 1.2525(3) 0.4250(2) 0.0237(8) Uani d . 1 1
H H4A 0.3382 1.2498 0.3862 0.028 Uiso calc R 1 1
C C5A 0.4324(6) 1.3411(3) 0.4837(2) 0.0239(8) Uani d . 1 1
H H5A 0.2825 1.4016 0.4854 0.029 Uiso calc R 1 1
C C6A 0.6213(6) 1.3402(3) 0.5401(2) 0.0241(8) Uani d . 1 1
H H6A 0.5985 1.4024 0.5797 0.029 Uiso calc R 1 1
C C7A 0.7286(6) 1.0716(3) 0.3585(2) 0.0211(7) Uani d . 1 1

loop_
_atom_site_aniso_label
_atom_site_aniso_U_11
_atom_site_aniso_U_22
_atom_site_aniso_U_33
_atom_site_aniso_U_12
_atom_site_aniso_U_13
_atom_site_aniso_U_23
O1 0.0194(12) 0.0266(13) 0.0301(14) -0.0052(10) -0.0085(10) -0.0054(11)
O4 0.0174(11) 0.0267(13) 0.0319(14) -0.0046(10) -0.0105(10) -0.0015(11)
O5 0.0201(12) 0.0261(13) 0.0350(15) -0.0036(10) -0.0137(10) -0.0034(12)
O6 0.0242(13) 0.0263(13) 0.0319(15) -0.0068(10) -0.0134(10) -0.0022(11)
O7 0.0242(13) 0.0258(13) 0.0363(15) -0.0046(10) -0.0140(11) -0.0078(11)
C2 0.0181(16) 0.0244(18) 0.0263(19) -0.0046(13) -0.0040(14) -0.0056(15)
C3 0.0174(16) 0.0243(18) 0.0271(19) -0.0052(13) -0.0027(14) -0.0049(15)
C4 0.0125(15) 0.0296(19) 0.0252(19) -0.0052(14) -0.0001(14) 0.0001(15)
C5 0.0144(15) 0.0269(18) 0.0220(18) -0.0046(13) -0.0060(13) -0.0006(15)
C6 0.0164(16) 0.0253(18) 0.0249(19) -0.0078(13) -0.0052(14) -0.0030(15)
C7 0.0177(16) 0.0189(17) 0.0250(18) -0.0034(13) -0.0020(13) -0.0025(14)
C8 0.0156(16) 0.0291(19) 0.0250(19) -0.0036(14) -0.0074(14) -0.0022(15)
C9 0.0147(15) 0.0264(18) 0.0231(18) -0.0066(13) -0.0053(13) -0.0060(15)
C10 0.0135(15) 0.0254(18) 0.0248(18) -0.0049(13) -0.0058(13) -0.0015(15)
C11 0.0143(16) 0.0293(19) 0.0261(19) -0.0043(13) -0.0004(14) -0.0059(15)
C12 0.0228(17) 0.0302(19) 0.031(2) -0.0087(15) -0.0083(15) -0.0025(16)
C13 0.0286(19) 0.038(2) 0.030(2) -0.0096(16) -0.0103(16) -0.0039(17)
C14 0.031(2) 0.042(2) 0.034(2) -0.0128(17) -0.0105(16) -0.0119(18)
C15 0.037(2) 0.0255(19) 0.046(2) -0.0110(16) -0.0115(18) -0.0076(18)
C16 0.0241(18) 0.033(2) 0.036(2) -0.0057(15) -0.0118(16) -0.0040(17)
O1A 0.0163(11) 0.0303(13) 0.0398(15) -0.0023(10) -0.0118(10) -0.0092(12)
N1A 0.0188(14) 0.0272(16) 0.0281(16) -0.0073(12) -0.0052(12) -0.0049(13)
N2A 0.0193(14) 0.0286(16) 0.0347(18) -0.0058(12) -0.0059(13) -0.0104(14)
C2A 0.0174(16) 0.0224(18) 0.033(2) -0.0033(13) -0.0068(14) -0.0028(16)
C3A 0.0168(16) 0.0218(17) 0.0276(19) -0.0071(13) -0.0053(14) -0.0023(15)
C4A 0.0171(16) 0.0269(19) 0.0292(19) -0.0065(14) -0.0077(14) 0.0000(16)
C5A 0.0185(16) 0.0213(18) 0.033(2) -0.0041(13) -0.0035(14) -0.0051(15)
C6A 0.0195(17) 0.0261(18) 0.0290(19) -0.0106(14) -0.0010(14) -0.0036(15)
C7A 0.0162(16) 0.0226(17) 0.0255(18) -0.0049(13) -0.0056(13) 0.0002(14)

loop_
_atom_type_symbol
_atom_type_description
_atom_type_scat_dispersion_real
_atom_type_scat_dispersion_imag
_atom_type_scat_source
C C 0.0033 0.0016 'International Tables Vol C Tables 4.2.6.8 and 6.1.1.4'
H H 0.0000 0.0000 'International Tables Vol C Tables 4.2.6.8 and 6.1.1.4'
N N 0.0061 0.0033 'International Tables Vol C Tables 4.2.6.8 and 6.1.1.4'
O O 0.0106 0.0060 'International Tables Vol C Tables 4.2.6.8 and 6.1.1.4'

loop_
_geom_angle_atom_site_label_1
_geom_angle_atom_site_label_2
_geom_angle_atom_site_label_3
_geom_angle
C2 O1 C9 119.7(2)
C5 O5 H5 109.5
C6 O6 H6 109.5
C7 O7 H7 109.5
C3 C2 O1 122.2(3)
C3 C2 C11 125.3(3)
O1 C2 C11 112.5(3)
C2 C3 C4 121.6(3)
C2 C3 H3 119.2
C4 C3 H3 119.2
O4 C4 C3 122.9(3)
O4 C4 C10 121.2(3)
C3 C4 C10 115.9(3)
O5 C5 C6 119.1(3)
O5 C5 C10 119.8(3)
C6 C5 C10 121.1(3)
O6 C6 C5 124.5(3)
O6 C6 C7 117.0(3)
C5 C6 C7 118.5(3)
O7 C7 C8 118.5(3)
O7 C7 C6 119.7(3)
C8 C7 C6 121.8(3)
C9 C8 C7 118.9(3)
C9 C8 H8 120.5
C7 C8 H8 120.5
O1 C9 C8 117.8(3)
O1 C9 C10 120.9(3)
C8 C9 C10 121.4(3)
C5 C10 C9 118.3(3)
C5 C10 C4 122.1(3)
C9 C10 C4 119.6(3)
C12 C11 C16 119.3(3)
C12 C11 C2 120.9(3)
C16 C11 C2 119.7(3)
C11 C12 C13 120.2(3)
C11 C12 H12 119.9
C13 C12 H12 119.9
C14 C13 C12 120.4(3)
C14 C13 H13 119.8
C12 C13 H13 119.8
C13 C14 C15 120.0(3)
C13 C14 H14 120.0
C15 C14 H14 120.0
C14 C15 C16 120.3(3)
C14 C15 H15 119.8
C16 C15 H15 119.8
C15 C16 C11 119.8(3)
C15 C16 H16 120.1
C11 C16 H16 120.1
C2A N1A C6A 117.3(3)
C7A N2A H2A1 120.0
C7A N2A H2A2 120.0
H2A1 N2A H2A2 120.0
N1A C2A C3A 123.3(3)
N1A C2A H2A 118.4
C3A C2A H2A 118.4
C4A C3A C2A 118.4(3)
C4A C3A C7A 118.9(3)
C2A C3A C7A 122.7(3)
C5A C4A C3A 118.8(3)
C5A C4A H4A 120.6
C3A C4A H4A 120.6
C4A C5A C6A 118.6(3)
C4A C5A H5A 120.7
C6A C5A H5A 120.7
N1A C6A C5A 123.5(3)
N1A C6A H6A 118.2
C5A C6A H6A 118.2
O1A C7A N2A 122.8(3)
O1A C7A C3A 120.1(3)
N2A C7A C3A 117.1(3)

loop_
_geom_bond_atom_site_label_1
_geom_bond_atom_site_label_2
_geom_bond_distance
O1 C2 1.364(4)
O1 C9 1.376(4)
O4 C4 1.263(4)
O5 C5 1.365(4)
O5 H5 0.84
O6 C6 1.355(4)
O6 H6 0.84
O7 C7 1.362(4)
O7 H7 0.84
C2 C3 1.359(5)
C2 C11 1.472(5)
C3 C4 1.427(5)
C3 H3 0.95
C4 C10 1.447(5)
C5 C6 1.384(5)
C5 C10 1.401(5)
C6 C7 1.408(4)
C7 C8 1.379(5)
C8 C9 1.378(5)
C8 H8 0.95
C9 C10 1.412(4)
C11 C12 1.385(5)
C11 C16 1.404(5)
C12 C13 1.393(5)
C12 H12 0.95
C13 C14 1.378(5)
C13 H13 0.95
C14 C15 1.381(5)
C14 H14 0.95
C15 C16 1.391(5)
C15 H15 0.95
C16 H16 0.95
O1A C7A 1.242(4)
N1A C2A 1.334(4)
N1A C6A 1.335(4)
N2A C7A 1.335(4)
N2A H2A1 0.88
N2A H2A2 0.88
C2A C3A 1.388(4)
C2A H2A 0.95
C3A C4A 1.386(4)
C3A C7A 1.500(5)
C4A C5A 1.378(5)
C4A H4A 0.95
C5A C6A 1.383(5)
C5A H5A 0.95
C6A H6A 0.95

loop_
_geom_hbond_atom_site_label_D
_geom_hbond_atom_site_label_H
_geom_hbond_atom_site_label_A
_geom_hbond_site_symmetry_A
_geom_hbond_distance_DH
_geom_hbond_distance_HA
_geom_hbond_distance_DA
_geom_hbond_angle_DHA
O5 H5 O4 . 0.84 1.81 2.563(3) 147.5
O6 H6 N1A 2_776 0.84 1.91 2.694(4) 155.3
O7 H7 O1A . 0.84 1.94 2.720(3) 154.0
N2A H2A2 O1A 1_655 0.88 2.23 2.996(4) 145.1
C4A H4A O4 1_465 0.95 2.32 3.200(4) 153.6

loop_
_geom_torsion_atom_site_label_1
_geom_torsion_atom_site_label_2
_geom_torsion_atom_site_label_3
_geom_torsion_atom_site_label_4
_geom_torsion
_geom_torsion_publ_flag
C9 O1 C2 C3 0.2(5) ?
C9 O1 C2 C11 -178.4(3) ?
O1 C2 C3 C4 1.1(5) ?
C11 C2 C3 C4 179.5(3) ?
C2 C3 C4 O4 179.0(3) ?
C2 C3 C4 C10 -1.6(5) ?
O5 C5 C6 O6 2.4(5) ?
C10 C5 C6 O6 -179.5(3) ?
O5 C5 C6 C7 -176.0(3) ?
C10 C5 C6 C7 2.1(5) ?
O6 C6 C7 O7 -0.5(5) ?
C5 C6 C7 O7 178.0(3) ?
O6 C6 C7 C8 179.7(3) ?
C5 C6 C7 C8 -1.7(5) ?
O7 C7 C8 C9 -179.5(3) ?
C6 C7 C8 C9 0.3(5) ?
C2 O1 C9 C8 179.7(3) ?
C2 O1 C9 C10 -0.9(4) ?
C7 C8 C9 O1 -179.7(3) ?
C7 C8 C9 C10 0.8(5) ?
O5 C5 C10 C9 177.1(3) ?
C6 C5 C10 C9 -1.0(5) ?
O5 C5 C10 C4 -3.2(5) ?
C6 C5 C10 C4 178.7(3) ?
O1 C9 C10 C5 -179.9(3) ?
C8 C9 C10 C5 -0.5(5) ?
O1 C9 C10 C4 0.3(5) ?
C8 C9 C10 C4 179.8(3) ?
O4 C4 C10 C5 0.5(5) ?
C3 C4 C10 C5 -178.9(3) ?
O4 C4 C10 C9 -179.7(3) ?
C3 C4 C10 C9 0.9(4) ?
C3 C2 C11 C12 -158.5(3) ?
O1 C2 C11 C12 20.0(4) yes
C3 C2 C11 C16 21.4(5) yes
O1 C2 C11 C16 -160.1(3) ?
C16 C11 C12 C13 -0.1(5) ?
C2 C11 C12 C13 179.9(3) ?
C11 C12 C13 C14 -0.5(5) ?
C12 C13 C14 C15 0.8(6) ?
C13 C14 C15 C16 -0.5(6) ?
C14 C15 C16 C11 -0.2(6) ?
C12 C11 C16 C15 0.4(5) ?
C2 C11 C16 C15 -179.5(3) ?
C6A N1A C2A C3A -0.7(5) ?
N1A C2A C3A C4A -1.4(5) ?
N1A C2A C3A C7A -179.9(3) ?
C2A C3A C4A C5A 2.3(5) ?
C7A C3A C4A C5A -179.1(3) ?
C3A C4A C5A C6A -1.2(5) ?
C2A N1A C6A C5A 2.0(5) ?
C4A C5A C6A N1A -1.0(5) ?
C4A C3A C7A O1A -28.2(5) yes
C2A C3A C7A O1A 150.3(3) ?
C4A C3A C7A N2A 150.8(3) ?
C2A C3A C7A N2A -30.7(5) yes

loop_
_cod_related_entry_id
_cod_related_entry_database
_cod_related_entry_code
1 ChemSpider 30654375
